data_2234319
loop_
_publ_author_name
'Kapoor, Kamini'
'Deshmukh, Madhukar B.'
'Shripanavar, Chetan S.'
'Gupta, Vivek K.'
'Kant, Rajni'

_publ_section_title
;
 Ethyl
 2-{3-[(6-chloropyridin-3-yl)methyl]-2-(nitroimino)imidazolidin-1-yl}acetate
;
_journal_coeditor_code LH5425
_journal_issue 4
_journal_name_full 'Acta Crystallographica Section E'
_journal_page_first o987
_journal_paper_doi 10.1107/S160053681200918X
_journal_volume 68
_journal_year 2012
_chemical_formula_iupac 'C13 H16 Cl N5 O4'
_chemical_formula_moiety 'C13 H16 Cl N5 O4'
_chemical_formula_sum 'C13 H16 Cl N5 O4'
_chemical_formula_weight 341.76
_chemical_name_systematic
;
Ethyl
2-{3-[(6-chloropyridin-3-yl)methyl]-2-(nitroimino)imidazolidin-1-yl}acetate
;
_space_group_IT_number 14
_symmetry_cell_setting monoclinic
_symmetry_space_group_name_Hall '-P 2ybc'
_symmetry_space_group_name_H-M 'P 1 21/c 1'
_atom_sites_solution_hydrogens geom
_atom_sites_solution_primary direct
_atom_sites_solution_secondary difmap
_audit_creation_method SHELXL-97
_cell_angle_alpha 90.00
_cell_angle_beta 100.346(2)
_cell_angle_gamma 90.00
_cell_formula_units_Z 4
_cell_length_a 7.8136(2)
_cell_length_b 19.3483(4)
_cell_length_c 10.1926(2)
_cell_measurement_reflns_used 21411
_cell_measurement_temperature 293(2)
_cell_measurement_theta_max 29.0899
_cell_measurement_theta_min 3.6107
_cell_volume 1515.86(6)
_computing_cell_refinement 'CrysAlis PRO CCD (Oxford Diffraction, 2010)'
_computing_data_collection 'CrysAlis PRO CCD (Oxford Diffraction, 2010)'
_computing_data_reduction 'CrysAlis PRO RED  (Oxford Diffraction, 2010)'
_computing_molecular_graphics 'ORTEP3 (Farrugia, 1997) and PLATON (Spek, 2009)'
_computing_publication_material 'PLATON (Spek, 2009)'
_computing_structure_refinement 'SHELXL97 (Sheldrick, 2008)'
_computing_structure_solution 'SHELXS97 (Sheldrick, 2008)'
_diffrn_ambient_temperature 293(2)
_diffrn_detector_area_resol_mean 16.1049
_diffrn_measured_fraction_theta_full 0.998
_diffrn_measured_fraction_theta_max 0.998
_diffrn_measurement_device_type 'Oxford Diffraction Xcalibur Sapphire3'
_diffrn_measurement_method '\w scans'
_diffrn_radiation_monochromator graphite
_diffrn_radiation_source 'fine-focus sealed tube'
_diffrn_radiation_type MoK\a
_diffrn_radiation_wavelength 0.71073
_diffrn_reflns_av_R_equivalents 0.0459
_diffrn_reflns_av_sigmaI/netI 0.0196
_diffrn_reflns_limit_h_max 9
_diffrn_reflns_limit_h_min -9
_diffrn_reflns_limit_k_max 23
_diffrn_reflns_limit_k_min -23
_diffrn_reflns_limit_l_max 12
_diffrn_reflns_limit_l_min -12
_diffrn_reflns_number 47458
_diffrn_reflns_theta_full 26.00
_diffrn_reflns_theta_max 26.00
_diffrn_reflns_theta_min 3.70
_diffrn_standards_decay_% 0
_diffrn_standards_interval_count 0
_diffrn_standards_interval_time 0
_diffrn_standards_number 0
_exptl_absorpt_coefficient_mu 0.281
_exptl_absorpt_correction_T_max 1.00000
_exptl_absorpt_correction_T_min 0.86835
_exptl_absorpt_correction_type multi-scan
_exptl_absorpt_process_details '(CrysAlis PRO RED; Oxford Diffraction, 2010)'
_exptl_crystal_colour white
_exptl_crystal_density_diffrn 1.498
_exptl_crystal_density_method 'not measured'
_exptl_crystal_description plate
_exptl_crystal_F_000 712
_exptl_crystal_size_max 0.3
_exptl_crystal_size_mid 0.2
_exptl_crystal_size_min 0.1
_refine_diff_density_max 0.225
_refine_diff_density_min -0.292
_refine_ls_extinction_method none
_refine_ls_goodness_of_fit_ref 1.018
_refine_ls_hydrogen_treatment constr
_refine_ls_matrix_type full
_refine_ls_number_parameters 209
_refine_ls_number_reflns 2983
_refine_ls_number_restraints 0
_refine_ls_restrained_S_all 1.018
_refine_ls_R_factor_all 0.0514
_refine_ls_R_factor_gt 0.0375
_refine_ls_shift/su_max 0.001
_refine_ls_shift/su_mean 0.000
_refine_ls_structure_factor_coef Fsqd
_refine_ls_weighting_details 'calc w=1/[\s^2^(Fo^2^)+(0.0372P)^2^+0.6841P] where P=(Fo^2^+2Fc^2^)/3'
_refine_ls_weighting_scheme calc
_refine_ls_wR_factor_gt 0.0841
_refine_ls_wR_factor_ref 0.0904
_reflns_number_gt 2387
_reflns_number_total 2983
_reflns_threshold_expression I>2\s(I)
_cod_data_source_file lh5425.cif
_cod_data_source_block I
_cod_original_sg_symbol_H-M 'P 21/c'
_cod_database_code 2234319
_cod_database_fobs_code 2234319

loop_
_symmetry_equiv_pos_as_xyz
'x, y, z'
'-x, y+1/2, -z+1/2'
'-x, -y, -z'
'x, -y-1/2, z-1/2'

loop_
_atom_site_type_symbol
_atom_site_label
_atom_site_fract_x
_atom_site_fract_y
_atom_site_fract_z
_atom_site_U_iso_or_equiv
_atom_site_adp_type
_atom_site_calc_flag
_atom_site_refinement_flags
_atom_site_occupancy
_atom_site_symmetry_multiplicity
Cl Cl1 0.49235(8) 0.34128(3) -0.00544(6) 0.06124(18) Uani d . 1 1
N N1 0.4056(2) 0.42363(8) 0.17333(16) 0.0437(4) Uani d . 1 1
C C2 0.3295(2) 0.48018(10) 0.21371(18) 0.0402(4) Uani d . 1 1
H H2 0.3394 0.4877 0.3049 0.048 Uiso calc R 1 1
C C3 0.2376(2) 0.52773(9) 0.12776(16) 0.0316(4) Uani d . 1 1
C C4 0.2223(2) 0.51489(10) -0.00787(17) 0.0376(4) Uani d . 1 1
H H4 0.1600 0.5453 -0.0692 0.045 Uiso calc R 1 1
C C5 0.2988(2) 0.45741(10) -0.05220(18) 0.0406(4) Uani d . 1 1
H H5 0.2903 0.4481 -0.1426 0.049 Uiso calc R 1 1
C C6 0.3884(2) 0.41447(10) 0.04397(19) 0.0387(4) Uani d . 1 1
C C7 0.1554(2) 0.59159(10) 0.17545(16) 0.0362(4) Uani d . 1 1
H H7A 0.1805 0.6309 0.1230 0.043 Uiso calc R 1 1
H H7B 0.0302 0.5855 0.1602 0.043 Uiso calc R 1 1
N N8 0.21587(18) 0.60656(8) 0.31527(14) 0.0337(3) Uani d . 1 1
C C9 0.3777(2) 0.64367(10) 0.36251(18) 0.0377(4) Uani d . 1 1
H H9A 0.3764 0.6890 0.3218 0.045 Uiso calc R 1 1
H H9B 0.4774 0.6180 0.3440 0.045 Uiso calc R 1 1
C C10 0.3805(2) 0.64912(11) 0.5113(2) 0.0459(5) Uani d . 1 1
H H10A 0.4723 0.6208 0.5610 0.055 Uiso calc R 1 1
H H10B 0.3969 0.6966 0.5414 0.055 Uiso calc R 1 1
N N11 0.20831(18) 0.62338(7) 0.52662(14) 0.0314(3) Uani d . 1 1
C C12 0.1228(2) 0.59805(8) 0.41189(16) 0.0278(3) Uani d . 1 1
N N13 -0.02640(17) 0.56113(7) 0.38209(14) 0.0324(3) Uani d . 1 1
N N14 -0.15702(18) 0.57746(7) 0.44638(14) 0.0330(3) Uani d . 1 1
O O15 -0.28030(16) 0.53623(7) 0.43068(15) 0.0490(4) Uani d . 1 1
O O16 -0.15984(16) 0.63170(7) 0.51017(13) 0.0454(3) Uani d . 1 1
C C17 0.1705(2) 0.61047(9) 0.65820(16) 0.0331(4) Uani d . 1 1
H H17A 0.2751 0.5946 0.7165 0.040 Uiso calc R 1 1
H H17B 0.0836 0.5743 0.6531 0.040 Uiso calc R 1 1
C C18 0.1042(2) 0.67502(9) 0.71615(17) 0.0347(4) Uani d . 1 1
O O19 0.13493(19) 0.73282(7) 0.68446(14) 0.0505(4) Uani d . 1 1
O O20 0.01369(17) 0.65861(6) 0.81063(12) 0.0414(3) Uani d . 1 1
C C21 -0.0639(3) 0.71622(11) 0.8720(2) 0.0502(5) Uani d . 1 1
H H21A 0.0215 0.7527 0.8939 0.060 Uiso calc R 1 1
H H21B -0.0980 0.7007 0.9541 0.060 Uiso calc R 1 1
C C22 -0.2189(3) 0.74367(13) 0.7804(3) 0.0658(7) Uani d . 1 1
H H22A -0.1828 0.7651 0.7049 0.099 Uiso calc R 1 1
H H22B -0.2765 0.7772 0.8266 0.099 Uiso calc R 1 1
H H22C -0.2975 0.7064 0.7505 0.099 Uiso calc R 1 1

loop_
_atom_site_aniso_label
_atom_site_aniso_U_11
_atom_site_aniso_U_22
_atom_site_aniso_U_33
_atom_site_aniso_U_12
_atom_site_aniso_U_13
_atom_site_aniso_U_23
Cl1 0.0666(4) 0.0457(3) 0.0760(4) 0.0005(3) 0.0250(3) -0.0183(3)
N1 0.0488(10) 0.0409(9) 0.0396(9) 0.0051(7) 0.0028(7) -0.0019(7)
C2 0.0482(11) 0.0440(11) 0.0273(9) 0.0050(9) 0.0036(8) -0.0007(8)
C3 0.0283(9) 0.0374(10) 0.0288(9) -0.0033(7) 0.0048(7) 0.0013(7)
C4 0.0338(10) 0.0483(11) 0.0296(9) -0.0034(8) 0.0025(7) 0.0026(8)
C5 0.0402(10) 0.0523(12) 0.0296(9) -0.0105(9) 0.0071(8) -0.0089(8)
C6 0.0335(9) 0.0387(10) 0.0447(11) -0.0064(8) 0.0089(8) -0.0093(8)
C7 0.0343(9) 0.0445(10) 0.0296(9) 0.0042(8) 0.0056(7) 0.0040(8)
N8 0.0303(7) 0.0393(8) 0.0320(8) -0.0024(6) 0.0065(6) -0.0023(6)
C9 0.0274(9) 0.0414(10) 0.0443(10) -0.0021(8) 0.0063(8) 0.0026(8)
C10 0.0345(10) 0.0563(13) 0.0459(11) -0.0121(9) 0.0043(8) -0.0037(9)
N11 0.0316(7) 0.0311(8) 0.0309(7) -0.0033(6) 0.0042(6) -0.0024(6)
C12 0.0297(9) 0.0224(8) 0.0310(9) 0.0045(6) 0.0048(7) 0.0003(6)
N13 0.0293(7) 0.0340(8) 0.0346(8) -0.0030(6) 0.0074(6) -0.0059(6)
N14 0.0296(8) 0.0326(8) 0.0355(8) 0.0027(6) 0.0026(6) 0.0025(6)
O15 0.0304(7) 0.0429(8) 0.0743(10) -0.0071(6) 0.0114(6) -0.0031(7)
O16 0.0414(7) 0.0428(8) 0.0529(8) 0.0053(6) 0.0104(6) -0.0131(6)
C17 0.0380(10) 0.0303(9) 0.0293(9) 0.0014(7) 0.0014(7) 0.0010(7)
C18 0.0392(10) 0.0339(10) 0.0282(9) -0.0018(8) -0.0013(7) -0.0026(7)
O19 0.0711(10) 0.0294(7) 0.0525(8) -0.0076(7) 0.0151(7) -0.0041(6)
O20 0.0550(8) 0.0366(7) 0.0345(7) 0.0050(6) 0.0127(6) -0.0010(5)
C21 0.0605(13) 0.0481(12) 0.0431(11) 0.0052(10) 0.0125(10) -0.0134(9)
C22 0.0676(15) 0.0568(15) 0.0716(16) 0.0174(12) 0.0091(12) -0.0097(12)

loop_
_atom_type_symbol
_atom_type_description
_atom_type_scat_dispersion_real
_atom_type_scat_dispersion_imag
_atom_type_scat_source
C C 0.0033 0.0016 'International Tables Vol C Tables 4.2.6.8 and 6.1.1.4'
H H 0.0000 0.0000 'International Tables Vol C Tables 4.2.6.8 and 6.1.1.4'
N N 0.0061 0.0033 'International Tables Vol C Tables 4.2.6.8 and 6.1.1.4'
O O 0.0106 0.0060 'International Tables Vol C Tables 4.2.6.8 and 6.1.1.4'
Cl Cl 0.1484 0.1585 'International Tables Vol C Tables 4.2.6.8 and 6.1.1.4'

loop_
_geom_angle_atom_site_label_1
_geom_angle_atom_site_label_2
_geom_angle_atom_site_label_3
_geom_angle
C6 N1 C2 116.47(16)
N1 C2 C3 123.83(16)
N1 C2 H2 118.1
C3 C2 H2 118.1
C2 C3 C4 117.05(16)
C2 C3 C7 122.91(15)
C4 C3 C7 120.04(15)
C5 C4 C3 120.43(17)
C5 C4 H4 119.8
C3 C4 H4 119.8
C6 C5 C4 116.69(16)
C6 C5 H5 121.7
C4 C5 H5 121.7
N1 C6 C5 125.52(17)
N1 C6 Cl1 115.38(15)
C5 C6 Cl1 119.10(14)
N8 C7 C3 113.43(14)
N8 C7 H7A 108.9
C3 C7 H7A 108.9
N8 C7 H7B 108.9
C3 C7 H7B 108.9
H7A C7 H7B 107.7
C12 N8 C7 125.22(14)
C12 N8 C9 111.84(14)
C7 N8 C9 122.24(14)
N8 C9 C10 102.70(14)
N8 C9 H9A 111.2
C10 C9 H9A 111.2
N8 C9 H9B 111.2
C10 C9 H9B 111.2
H9A C9 H9B 109.1
N11 C10 C9 103.54(14)
N11 C10 H10A 111.1
C9 C10 H10A 111.1
N11 C10 H10B 111.1
C9 C10 H10B 111.1
H10A C10 H10B 109.0
C12 N11 C17 126.65(14)
C12 N11 C10 110.86(14)
C17 N11 C10 120.06(14)
N11 C12 N8 110.38(14)
N11 C12 N13 131.84(15)
N8 C12 N13 117.42(14)
N14 N13 C12 117.67(13)
O16 N14 O15 121.84(14)
O16 N14 N13 122.81(14)
O15 N14 N13 115.21(14)
N11 C17 C18 111.17(14)
N11 C17 H17A 109.4
C18 C17 H17A 109.4
N11 C17 H17B 109.4
C18 C17 H17B 109.4
H17A C17 H17B 108.0
O19 C18 O20 125.08(17)
O19 C18 C17 124.43(17)
O20 C18 C17 110.43(15)
C18 O20 C21 116.27(15)
O20 C21 C22 110.91(16)
O20 C21 H21A 109.5
C22 C21 H21A 109.5
O20 C21 H21B 109.5
C22 C21 H21B 109.5
H21A C21 H21B 108.0
C21 C22 H22A 109.5
C21 C22 H22B 109.5
H22A C22 H22B 109.5
C21 C22 H22C 109.5
H22A C22 H22C 109.5
H22B C22 H22C 109.5

loop_
_geom_bond_atom_site_label_1
_geom_bond_atom_site_label_2
_geom_bond_distance
Cl1 C6 1.7510(19)
N1 C6 1.313(2)
N1 C2 1.345(2)
C2 C3 1.380(2)
C2 H2 0.9300
C3 C4 1.388(2)
C3 C7 1.512(2)
C4 C5 1.377(3)
C4 H4 0.9300
C5 C6 1.376(3)
C5 H5 0.9300
C7 N8 1.448(2)
C7 H7A 0.9700
C7 H7B 0.9700
N8 C12 1.335(2)
N8 C9 1.459(2)
C9 C10 1.517(3)
C9 H9A 0.9700
C9 H9B 0.9700
C10 N11 1.469(2)
C10 H10A 0.9700
C10 H10B 0.9700
N11 C12 1.332(2)
N11 C17 1.446(2)
C12 N13 1.354(2)
N13 N14 1.3458(19)
N14 O16 1.2367(19)
N14 O15 1.2388(18)
C17 C18 1.512(2)
C17 H17A 0.9700
C17 H17B 0.9700
C18 O19 1.200(2)
C18 O20 1.332(2)
O20 C21 1.462(2)
C21 C22 1.488(3)
C21 H21A 0.9700
C21 H21B 0.9700
C22 H22A 0.9600
C22 H22B 0.9600
C22 H22C 0.9600

loop_
_geom_hbond_atom_site_label_D
_geom_hbond_atom_site_label_H
_geom_hbond_atom_site_label_A
_geom_hbond_site_symmetry_A
_geom_hbond_distance_DH
_geom_hbond_distance_HA
_geom_hbond_distance_DA
_geom_hbond_angle_DHA
_geom_hbond_publ_flag
C9 H9B O15 1_655 0.97 2.50 3.358(2) 147 yes
C17 H17A N1 3_666 0.97 2.57 3.509(2) 163 yes

loop_
_geom_torsion_atom_site_label_1
_geom_torsion_atom_site_label_2
_geom_torsion_atom_site_label_3
_geom_torsion_atom_site_label_4
_geom_torsion
C6 N1 C2 C3 -0.3(3)
N1 C2 C3 C4 0.9(3)
N1 C2 C3 C7 -179.01(17)
C2 C3 C4 C5 -0.9(3)
C7 C3 C4 C5 179.07(16)
C3 C4 C5 C6 0.3(3)
C2 N1 C6 C5 -0.4(3)
C2 N1 C6 Cl1 178.84(13)
C4 C5 C6 N1 0.5(3)
C4 C5 C6 Cl1 -178.79(13)
C2 C3 C7 N8 13.8(2)
C4 C3 C7 N8 -166.19(15)
C3 C7 N8 C12 -107.54(18)
C3 C7 N8 C9 82.8(2)
C12 N8 C9 C10 6.9(2)
C7 N8 C9 C10 177.74(16)
N8 C9 C10 N11 -7.84(19)
C9 C10 N11 C12 7.0(2)
C9 C10 N11 C17 170.43(15)
C17 N11 C12 N8 -165.04(15)
C10 N11 C12 N8 -2.9(2)
C17 N11 C12 N13 7.7(3)
C10 N11 C12 N13 169.83(18)
C7 N8 C12 N11 -173.32(15)
C9 N8 C12 N11 -2.8(2)
C7 N8 C12 N13 12.8(2)
C9 N8 C12 N13 -176.68(14)
N11 C12 N13 N14 38.2(3)
N8 C12 N13 N14 -149.51(15)
C12 N13 N14 O16 14.3(2)
C12 N13 N14 O15 -169.90(15)
C12 N11 C17 C18 -111.85(18)
C10 N11 C17 C18 87.50(19)
N11 C17 C18 O19 -24.7(2)
N11 C17 C18 O20 157.88(14)
O19 C18 O20 C21 4.8(3)
C17 C18 O20 C21 -177.77(14)
C18 O20 C21 C22 74.9(2)
